data_7000701
loop_
_publ_author_name
'Li, Ping'
'Wang, Mei'
'Chen, Lin'
'Liu, Jihong'
'Zhao, Zhenbo'
'Sun, Licheng'

_publ_section_title
;
 Structures, protonation, and electrochemical properties of diiron
 dithiolate complexes containing pyridyl-phosphine ligands
;
_journal_issue 11
_journal_name_full 'Dalton Transactions'
_journal_page_first 1919
_journal_page_last 1926
_journal_paper_doi 10.1039/b814336f
_journal_year 2009
_chemical_formula_moiety 'C25 H20 Fe2 N O5 P S2'
_chemical_formula_sum 'C25 H20 Fe2 N O5 P S2'
_chemical_formula_weight 621.21
_space_group_IT_number 14
_symmetry_cell_setting monoclinic
_symmetry_space_group_name_Hall '-P 2ybc'
_symmetry_space_group_name_H-M 'P 1 21/c 1'
_atom_sites_solution_hydrogens geom
_atom_sites_solution_primary direct
_atom_sites_solution_secondary difmap
_audit_creation_date 'Oct 31 18:25:00 2006'
_audit_creation_method SHELXL-97
_cell_angle_alpha 90.00
_cell_angle_beta 103.196(9)
_cell_angle_gamma 90.00
_cell_formula_units_Z 4
_cell_length_a 9.285(6)
_cell_length_b 17.400(11)
_cell_length_c 16.844(11)
_cell_measurement_reflns_used 3538
_cell_measurement_temperature 298(2)
_cell_measurement_theta_max 25.48
_cell_measurement_theta_min 2.48
_cell_volume 2649(3)
_computing_cell_refinement 'SMART (Bruker, 1997)'
_computing_data_collection 'SMART (Bruker, 1997)'
_computing_data_reduction 'SAINT (Bruker, 1997)'
_computing_molecular_graphics 'SHELXP97 (Sheldrick, 1997)'
_computing_publication_material 'SHELXTL (Bruker, 1997)'
_computing_structure_refinement 'SHELXL97 (Sheldrick, 1997)'
_computing_structure_solution 'SHELXS97 (Sheldrick, 1997)'
_diffrn_ambient_temperature 298(2)
_diffrn_measured_fraction_theta_full 0.998
_diffrn_measured_fraction_theta_max 0.912
_diffrn_measurement_device_type 'CCD area detector'
_diffrn_measurement_method 'phi and omega scans'
_diffrn_radiation_monochromator graphite
_diffrn_radiation_source 'fine-focus sealed tube'
_diffrn_radiation_type MoK\a
_diffrn_radiation_wavelength 0.71073
_diffrn_reflns_av_R_equivalents 0.0374
_diffrn_reflns_av_sigmaI/netI 0.0525
_diffrn_reflns_limit_h_max 5
_diffrn_reflns_limit_h_min -12
_diffrn_reflns_limit_k_max 23
_diffrn_reflns_limit_k_min -22
_diffrn_reflns_limit_l_max 22
_diffrn_reflns_limit_l_min -22
_diffrn_reflns_number 16207
_diffrn_reflns_theta_full 25.00
_diffrn_reflns_theta_max 29.01
_diffrn_reflns_theta_min 2.25
_exptl_absorpt_coefficient_mu 1.349
_exptl_absorpt_correction_T_max 0.8441
_exptl_absorpt_correction_T_min 0.5519
_exptl_absorpt_correction_type multi-scan
_exptl_absorpt_process_details SADABS
_exptl_crystal_colour red
_exptl_crystal_density_diffrn 1.557
_exptl_crystal_density_method 'not measured'
_exptl_crystal_description block
_exptl_crystal_F_000 1264
_exptl_crystal_size_max 0.50
_exptl_crystal_size_mid 0.40
_exptl_crystal_size_min 0.13
_refine_diff_density_max 0.591
_refine_diff_density_min -0.417
_refine_diff_density_rms 0.064
_refine_ls_extinction_method none
_refine_ls_goodness_of_fit_ref 1.018
_refine_ls_hydrogen_treatment constr
_refine_ls_matrix_type full
_refine_ls_number_parameters 325
_refine_ls_number_reflns 6432
_refine_ls_number_restraints 0
_refine_ls_restrained_S_all 1.018
_refine_ls_R_factor_all 0.0702
_refine_ls_R_factor_gt 0.0398
_refine_ls_shift/su_max 0.001
_refine_ls_shift/su_mean 0.000
_refine_ls_structure_factor_coef Fsqd
_refine_ls_weighting_details 'calc w=1/[\s^2^(Fo^2^)+(0.0337P)^2^+0.5741P] where P=(Fo^2^+2Fc^2^)/3'
_refine_ls_weighting_scheme calc
_refine_ls_wR_factor_gt 0.0812
_refine_ls_wR_factor_ref 0.0930
_reflns_number_gt 4305
_reflns_number_total 6432
_reflns_threshold_expression >2sigma(I)
_cod_data_source_file b814336f.txt
_cod_data_source_block 3b
_cod_depositor_comments
;
The following automatic conversions were performed:
'_symmetry_cell_setting' value 'Monoclinic' changed to 'monoclinic'
according to '/home/saulius/struct/CIF-dictionaries/cif_core.dic'
dictionary named 'cif_core.dic' version 2.4.1 from 2010-06-29.

Automatic conversion script
Id: cif_fix_enum 1527 2010-12-29 10:47:43Z saulius 
;
_cod_original_cell_volume 2650(3)
_cod_original_sg_symbol_H-M 'P2(1)/c '
_cod_database_code 7000701

loop_
_symmetry_equiv_pos_as_xyz
'x, y, z'
'-x, y+1/2, -z+1/2'
'-x, -y, -z'
'x, -y-1/2, z-1/2'

loop_
_atom_site_label
_atom_site_type_symbol
_atom_site_fract_x
_atom_site_fract_y
_atom_site_fract_z
_atom_site_U_iso_or_equiv
_atom_site_adp_type
_atom_site_occupancy
_atom_site_symmetry_multiplicity
_atom_site_calc_flag
_atom_site_refinement_flags
_atom_site_disorder_assembly
_atom_site_disorder_group
Fe1 Fe 0.25686(4) 0.00776(2) 0.88100(2) 0.04131(12) Uani 1 1 d . . .
Fe2 Fe 0.09163(4) 0.07355(2) 0.76012(2) 0.03366(11) Uani 1 1 d . . .
S1 S 0.13984(8) -0.05407(4) 0.76594(4) 0.04465(18) Uani 1 1 d . . .
S2 S 0.02965(8) 0.05400(4) 0.88162(4) 0.04312(18) Uani 1 1 d . . .
P1 P -0.11948(8) 0.10079(4) 0.66940(4) 0.03513(17) Uani 1 1 d . . .
N1 N 0.0051(3) 0.20960(15) 0.59072(17) 0.0622(7) Uani 1 1 d . . .
O1 O 0.2893(3) -0.11702(16) 1.00111(16) 0.0884(8) Uani 1 1 d . . .
O2 O 0.5304(3) -0.01233(17) 0.82501(19) 0.0965(9) Uani 1 1 d . . .
O3 O 0.3683(3) 0.13785(17) 0.98733(19) 0.1116(11) Uani 1 1 d . . .
O4 O 0.2797(3) 0.07958(16) 0.64358(16) 0.0884(9) Uani 1 1 d . . .
O5 O 0.1802(3) 0.23019(12) 0.80944(15) 0.0747(7) Uani 1 1 d . . .
C1 C 0.2773(3) -0.06823(19) 0.9546(2) 0.0552(8) Uani 1 1 d . . .
C2 C 0.4251(4) -0.00379(18) 0.8472(2) 0.0563(8) Uani 1 1 d . . .
C3 C 0.3272(4) 0.0867(2) 0.9455(2) 0.0646(9) Uani 1 1 d . . .
C4 C 0.2035(3) 0.07775(17) 0.68827(19) 0.0508(7) Uani 1 1 d . . .
C5 C 0.1392(3) 0.16964(17) 0.78899(17) 0.0467(7) Uani 1 1 d . . .
C6 C -0.0037(4) -0.11653(18) 0.7879(2) 0.0660(10) Uani 1 1 d . . .
H6A H -0.0462 -0.1452 0.7387 0.079 Uiso 1 1 calc R . .
H6B H 0.0433 -0.1534 0.8288 0.079 Uiso 1 1 calc R . .
C7 C -0.1256(4) -0.0799(2) 0.8165(3) 0.0827(12) Uani 1 1 d . . .
H7A H -0.1854 -0.0524 0.7705 0.099 Uiso 1 1 calc R . .
H7B H -0.1869 -0.1208 0.8300 0.099 Uiso 1 1 calc R . .
C8 C -0.0948(4) -0.0268(2) 0.8856(2) 0.0677(10) Uani 1 1 d . . .
H8A H -0.0534 -0.0563 0.9344 0.081 Uiso 1 1 calc R . .
H8B H -0.1884 -0.0060 0.8920 0.081 Uiso 1 1 calc R . .
C9 C -0.2371(3) 0.01967(14) 0.62766(15) 0.0377(6) Uani 1 1 d . . .
C10 C -0.1763(4) -0.04010(17) 0.59139(19) 0.0538(8) Uani 1 1 d . . .
H10A H -0.0785 -0.0370 0.5869 0.065 Uiso 1 1 calc R . .
C11 C -0.2594(4) -0.10399(19) 0.5621(2) 0.0700(10) Uani 1 1 d . . .
H11A H -0.2182 -0.1430 0.5366 0.084 Uiso 1 1 calc R . .
C12 C -0.4026(4) -0.1104(2) 0.5703(2) 0.0753(11) Uani 1 1 d . . .
H12A H -0.4576 -0.1541 0.5515 0.090 Uiso 1 1 calc R . .
C13 C -0.4644(4) -0.0523(2) 0.6061(2) 0.0746(11) Uani 1 1 d . . .
H13A H -0.5612 -0.0565 0.6120 0.089 Uiso 1 1 calc R . .
C14 C -0.3823(3) 0.01296(17) 0.6336(2) 0.0557(8) Uani 1 1 d . . .
H14A H -0.4259 0.0529 0.6565 0.067 Uiso 1 1 calc R . .
C15 C -0.2520(3) 0.16664(14) 0.70052(16) 0.0373(6) Uani 1 1 d . . .
C16 C -0.2838(3) 0.15745(18) 0.77489(18) 0.0512(8) Uani 1 1 d . . .
H16A H -0.2327 0.1209 0.8108 0.061 Uiso 1 1 calc R . .
C17 C -0.3912(4) 0.2018(2) 0.7976(2) 0.0682(10) Uani 1 1 d . . .
H17A H -0.4134 0.1936 0.8481 0.082 Uiso 1 1 calc R . .
C18 C -0.4646(4) 0.25700(19) 0.7475(2) 0.0699(10) Uani 1 1 d . . .
H18A H -0.5363 0.2868 0.7633 0.084 Uiso 1 1 calc R . .
C19 C -0.4315(4) 0.2681(2) 0.6733(2) 0.0761(11) Uani 1 1 d . . .
H19A H -0.4801 0.3063 0.6388 0.091 Uiso 1 1 calc R . .
C20 C -0.3267(4) 0.22310(17) 0.6491(2) 0.0615(9) Uani 1 1 d . . .
H20A H -0.3061 0.2307 0.5982 0.074 Uiso 1 1 calc R . .
C21 C -0.0905(3) 0.14917(15) 0.57703(16) 0.0403(6) Uani 1 1 d . . .
C22 C -0.1634(3) 0.12836(18) 0.49910(18) 0.0562(8) Uani 1 1 d . . .
H22A H -0.2262 0.0860 0.4910 0.067 Uiso 1 1 calc R . .
C23 C -0.1426(4) 0.1708(2) 0.4331(2) 0.0704(10) Uani 1 1 d . . .
H23A H -0.1907 0.1571 0.3803 0.084 Uiso 1 1 calc R . .
C24 C -0.0509(4) 0.2328(2) 0.4464(2) 0.0738(11) Uani 1 1 d . . .
H24A H -0.0387 0.2629 0.4028 0.089 Uiso 1 1 calc R . .
C25 C 0.0230(4) 0.25056(19) 0.5239(2) 0.0690(10) Uani 1 1 d . . .
H25A H 0.0880 0.2920 0.5318 0.083 Uiso 1 1 calc R . .

loop_
_atom_site_aniso_label
_atom_site_aniso_U_11
_atom_site_aniso_U_22
_atom_site_aniso_U_33
_atom_site_aniso_U_23
_atom_site_aniso_U_13
_atom_site_aniso_U_12
Fe1 0.0337(2) 0.0504(2) 0.0370(2) 0.00108(18) 0.00222(17) 0.00572(18)
Fe2 0.0321(2) 0.0382(2) 0.0309(2) 0.00049(15) 0.00763(16) 0.00279(16)
S1 0.0509(4) 0.0394(4) 0.0418(4) -0.0034(3) 0.0068(3) 0.0046(3)
S2 0.0378(4) 0.0587(4) 0.0339(4) 0.0012(3) 0.0102(3) 0.0062(3)
P1 0.0350(4) 0.0395(4) 0.0305(4) 0.0016(3) 0.0066(3) 0.0034(3)
N1 0.0719(19) 0.0519(15) 0.0659(19) 0.0035(14) 0.0223(15) 0.0030(14)
O1 0.0816(19) 0.105(2) 0.0748(18) 0.0429(16) 0.0104(15) 0.0138(16)
O2 0.0487(15) 0.142(3) 0.106(2) 0.0030(19) 0.0342(16) 0.0093(16)
O3 0.086(2) 0.110(2) 0.116(2) -0.0598(19) -0.0236(18) 0.0007(17)
O4 0.0798(18) 0.122(2) 0.0807(19) 0.0246(16) 0.0536(16) 0.0257(16)
O5 0.0912(19) 0.0473(13) 0.0833(18) -0.0135(12) 0.0152(14) -0.0113(13)
C1 0.0418(18) 0.072(2) 0.049(2) 0.0079(17) 0.0052(15) 0.0081(16)
C2 0.0407(18) 0.071(2) 0.055(2) 0.0061(16) 0.0051(16) 0.0078(16)
C3 0.0445(19) 0.077(2) 0.064(2) -0.0134(19) -0.0040(17) 0.0058(17)
C4 0.0481(18) 0.0603(19) 0.0468(19) 0.0089(15) 0.0165(15) 0.0111(15)
C5 0.0455(17) 0.0514(18) 0.0415(17) 0.0022(13) 0.0061(14) 0.0037(14)
C6 0.071(2) 0.0502(18) 0.070(2) 0.0032(16) 0.0016(19) -0.0148(18)
C7 0.067(3) 0.085(3) 0.097(3) 0.011(2) 0.021(2) -0.029(2)
C8 0.051(2) 0.093(3) 0.063(2) 0.009(2) 0.0217(18) -0.0167(19)
C9 0.0398(16) 0.0402(14) 0.0305(15) 0.0017(11) 0.0025(12) 0.0046(12)
C10 0.0507(19) 0.0559(18) 0.053(2) -0.0077(15) 0.0082(15) 0.0084(15)
C11 0.083(3) 0.0538(19) 0.065(2) -0.0174(17) -0.001(2) 0.016(2)
C12 0.073(3) 0.057(2) 0.085(3) -0.0156(19) -0.006(2) -0.011(2)
C13 0.055(2) 0.074(2) 0.092(3) -0.015(2) 0.011(2) -0.0203(19)
C14 0.0466(19) 0.0550(18) 0.064(2) -0.0084(16) 0.0092(16) -0.0018(15)
C15 0.0336(14) 0.0398(14) 0.0374(16) -0.0025(12) 0.0058(12) 0.0006(12)
C16 0.0468(18) 0.0677(19) 0.0377(17) 0.0064(14) 0.0067(14) 0.0173(15)
C17 0.066(2) 0.098(3) 0.044(2) -0.0015(19) 0.0210(18) 0.012(2)
C18 0.067(2) 0.069(2) 0.079(3) -0.008(2) 0.026(2) 0.0186(19)
C19 0.082(3) 0.064(2) 0.088(3) 0.020(2) 0.031(2) 0.032(2)
C20 0.072(2) 0.061(2) 0.057(2) 0.0171(16) 0.0255(18) 0.0236(17)
C21 0.0433(16) 0.0419(15) 0.0373(16) 0.0056(12) 0.0126(13) 0.0081(13)
C22 0.056(2) 0.069(2) 0.0399(18) 0.0091(15) 0.0048(15) -0.0041(17)
C23 0.082(3) 0.093(3) 0.0355(19) 0.0115(18) 0.0123(18) 0.008(2)
C24 0.090(3) 0.078(2) 0.066(3) 0.025(2) 0.043(2) 0.013(2)
C25 0.079(3) 0.054(2) 0.080(3) 0.0084(19) 0.032(2) -0.0021(18)

loop_
_atom_type_symbol
_atom_type_description
_atom_type_scat_dispersion_real
_atom_type_scat_dispersion_imag
_atom_type_scat_source
C C 0.0033 0.0016 'International Tables Vol C Tables 4.2.6.8 and 6.1.1.4'
H H 0.0000 0.0000 'International Tables Vol C Tables 4.2.6.8 and 6.1.1.4'
N N 0.0061 0.0033 'International Tables Vol C Tables 4.2.6.8 and 6.1.1.4'
O O 0.0106 0.0060 'International Tables Vol C Tables 4.2.6.8 and 6.1.1.4'
P P 0.1023 0.0942 'International Tables Vol C Tables 4.2.6.8 and 6.1.1.4'
S S 0.1246 0.1234 'International Tables Vol C Tables 4.2.6.8 and 6.1.1.4'
Fe Fe 0.3463 0.8444 'International Tables Vol C Tables 4.2.6.8 and 6.1.1.4'

loop_
_geom_angle_atom_site_label_1
_geom_angle_atom_site_label_2
_geom_angle_atom_site_label_3
_geom_angle
_geom_angle_site_symmetry_1
_geom_angle_site_symmetry_3
_geom_angle_publ_flag
C3 Fe1 C2 93.15(16) . . ?
C3 Fe1 C1 100.42(17) . . ?
C2 Fe1 C1 100.04(14) . . ?
C3 Fe1 S2 86.31(11) . . ?
C2 Fe1 S2 157.49(11) . . ?
C1 Fe1 S2 102.19(11) . . ?
C3 Fe1 S1 157.81(12) . . ?
C2 Fe1 S1 87.57(11) . . ?
C1 Fe1 S1 101.28(12) . . ?
S2 Fe1 S1 84.67(4) . . ?
C3 Fe1 Fe2 102.30(12) . . ?
C2 Fe1 Fe2 102.00(11) . . ?
C1 Fe1 Fe2 147.19(10) . . ?
S2 Fe1 Fe2 56.41(4) . . ?
S1 Fe1 Fe2 56.04(4) . . ?
C4 Fe2 C5 90.00(14) . . ?
C4 Fe2 P1 94.79(11) . . ?
C5 Fe2 P1 96.44(10) . . ?
C4 Fe2 S1 85.92(10) . . ?
C5 Fe2 S1 151.77(10) . . ?
P1 Fe2 S1 111.73(3) . . ?
C4 Fe2 S2 158.66(10) . . ?
C5 Fe2 S2 89.58(10) . . ?
P1 Fe2 S2 106.46(5) . . ?
S1 Fe2 S2 84.40(3) . . ?
C4 Fe2 Fe1 103.12(11) . . ?
C5 Fe2 Fe1 98.00(10) . . ?
P1 Fe2 Fe1 156.91(3) . . ?
S1 Fe2 Fe1 56.13(3) . . ?
S2 Fe2 Fe1 55.87(4) . . ?
C6 S1 Fe2 116.59(12) . . ?
C6 S1 Fe1 109.89(12) . . ?
Fe2 S1 Fe1 67.82(3) . . ?
C8 S2 Fe1 108.93(13) . . ?
C8 S2 Fe2 116.07(12) . . ?
Fe1 S2 Fe2 67.72(3) . . ?
C9 P1 C21 102.60(13) . . ?
C9 P1 C15 102.18(13) . . ?
C21 P1 C15 101.07(12) . . ?
C9 P1 Fe2 116.87(9) . . ?
C21 P1 Fe2 113.48(10) . . ?
C15 P1 Fe2 118.28(10) . . ?
C21 N1 C25 117.2(3) . . ?
O1 C1 Fe1 179.4(3) . . ?
O2 C2 Fe1 178.7(3) . . ?
O3 C3 Fe1 177.9(3) . . ?
O4 C4 Fe2 177.8(3) . . ?
O5 C5 Fe2 175.2(3) . . ?
C7 C6 S1 117.4(2) . . ?
C7 C6 H6A 107.9 . . ?
S1 C6 H6A 107.9 . . ?
C7 C6 H6B 107.9 . . ?
S1 C6 H6B 107.9 . . ?
H6A C6 H6B 107.2 . . ?
C8 C7 C6 120.6(3) . . ?
C8 C7 H7A 107.2 . . ?
C6 C7 H7A 107.2 . . ?
C8 C7 H7B 107.2 . . ?
C6 C7 H7B 107.2 . . ?
H7A C7 H7B 106.8 . . ?
C7 C8 S2 117.8(3) . . ?
C7 C8 H8A 107.9 . . ?
S2 C8 H8A 107.9 . . ?
C7 C8 H8B 107.9 . . ?
S2 C8 H8B 107.9 . . ?
H8A C8 H8B 107.2 . . ?
C14 C9 C10 118.1(3) . . ?
C14 C9 P1 123.1(2) . . ?
C10 C9 P1 118.8(2) . . ?
C11 C10 C9 120.7(3) . . ?
C11 C10 H10A 119.7 . . ?
C9 C10 H10A 119.7 . . ?
C12 C11 C10 120.4(3) . . ?
C12 C11 H11A 119.8 . . ?
C10 C11 H11A 119.8 . . ?
C13 C12 C11 119.8(3) . . ?
C13 C12 H12A 120.1 . . ?
C11 C12 H12A 120.1 . . ?
C12 C13 C14 119.9(3) . . ?
C12 C13 H13A 120.0 . . ?
C14 C13 H13A 120.0 . . ?
C9 C14 C13 121.1(3) . . ?
C9 C14 H14A 119.4 . . ?
C13 C14 H14A 119.4 . . ?
C16 C15 C20 118.4(3) . . ?
C16 C15 P1 119.2(2) . . ?
C20 C15 P1 122.3(2) . . ?
C15 C16 C17 120.8(3) . . ?
C15 C16 H16A 119.6 . . ?
C17 C16 H16A 119.6 . . ?
C18 C17 C16 121.0(3) . . ?
C18 C17 H17A 119.5 . . ?
C16 C17 H17A 119.5 . . ?
C17 C18 C19 118.9(3) . . ?
C17 C18 H18A 120.6 . . ?
C19 C18 H18A 120.6 . . ?
C18 C19 C20 120.7(3) . . ?
C18 C19 H19A 119.6 . . ?
C20 C19 H19A 119.6 . . ?
C19 C20 C15 120.2(3) . . ?
C19 C20 H20A 119.9 . . ?
C15 C20 H20A 119.9 . . ?
N1 C21 C22 121.5(3) . . ?
N1 C21 P1 115.2(2) . . ?
C22 C21 P1 123.3(2) . . ?
C21 C22 C23 119.7(3) . . ?
C21 C22 H22A 120.1 . . ?
C23 C22 H22A 120.1 . . ?
C24 C23 C22 119.1(3) . . ?
C24 C23 H23A 120.4 . . ?
C22 C23 H23A 120.4 . . ?
C23 C24 C25 119.8(3) . . ?
C23 C24 H24A 120.1 . . ?
C25 C24 H24A 120.1 . . ?
C24 C25 N1 122.5(3) . . ?
C24 C25 H25A 118.7 . . ?
N1 C25 H25A 118.7 . . ?

loop_
_geom_bond_atom_site_label_1
_geom_bond_atom_site_label_2
_geom_bond_distance
_geom_bond_site_symmetry_2
_geom_bond_publ_flag
Fe1 C3 1.780(4) . ?
Fe1 C2 1.791(4) . ?
Fe1 C1 1.793(3) . ?
Fe1 S2 2.2601(15) . ?
Fe1 S1 2.2655(13) . ?
Fe1 Fe2 2.5266(12) . ?
Fe2 C4 1.767(3) . ?
Fe2 C5 1.769(3) . ?
Fe2 P1 2.2438(13) . ?
Fe2 S1 2.2630(16) . ?
Fe2 S2 2.2744(15) . ?
S1 C6 1.822(3) . ?
S2 C8 1.831(3) . ?
P1 C9 1.824(3) . ?
P1 C21 1.842(3) . ?
P1 C15 1.843(3) . ?
N1 C21 1.361(4) . ?
N1 C25 1.374(4) . ?
O1 C1 1.143(3) . ?
O2 C2 1.134(4) . ?
O3 C3 1.146(4) . ?
O4 C4 1.145(4) . ?
O5 C5 1.146(3) . ?
C6 C7 1.473(5) . ?
C6 H6A 0.9700 . ?
C6 H6B 0.9700 . ?
C7 C8 1.463(5) . ?
C7 H7A 0.9700 . ?
C7 H7B 0.9700 . ?
C8 H8A 0.9700 . ?
C8 H8B 0.9700 . ?
C9 C14 1.380(4) . ?
C9 C10 1.390(4) . ?
C10 C11 1.379(4) . ?
C10 H10A 0.9300 . ?
C11 C12 1.372(5) . ?
C11 H11A 0.9300 . ?
C12 C13 1.368(5) . ?
C12 H12A 0.9300 . ?
C13 C14 1.387(4) . ?
C13 H13A 0.9300 . ?
C14 H14A 0.9300 . ?
C15 C16 1.361(4) . ?
C15 C20 1.386(4) . ?
C16 C17 1.382(4) . ?
C16 H16A 0.9300 . ?
C17 C18 1.355(4) . ?
C17 H17A 0.9300 . ?
C18 C19 1.367(5) . ?
C18 H18A 0.9300 . ?
C19 C20 1.381(4) . ?
C19 H19A 0.9300 . ?
C20 H20A 0.9300 . ?
C21 C22 1.381(4) . ?
C22 C23 1.385(4) . ?
C22 H22A 0.9300 . ?
C23 C24 1.361(5) . ?
C23 H23A 0.9300 . ?
C24 C25 1.364(5) . ?
C24 H24A 0.9300 . ?
C25 H25A 0.9300 . ?
